data_7012073
loop_
_publ_author_name
'Sugawara, Ken-ichiro'
'Hikichi, Shiro'
'Akita, Munetaka'

_publ_section_title
;
 Di- and tri-valent chlorochromium complexes bearing
 hydrotris(3,5-diisopropylpyrazolyl)borato ligand (TpiPr2),
 TpiPr2CrCln(L)&#x00A0;(n&#x00A0;= 1, 2) and [TpiPr2Cr(\m-Cl)]2:
 flexible coordination behavior of the TpiPr2 ligand and reduction
 features of Cr(ii) species
;
_journal_issue 23
_journal_name_full 'Journal of the Chemical Society, Dalton Transactions'
_journal_page_first 4514
_journal_paper_doi 10.1039/b207326a
_journal_year 2002
_chemical_formula_moiety 'C39.50 H69 B Cl2 Cr N7 '
_chemical_formula_sum 'C39.5 H69 B Cl2 Cr N7'
_chemical_formula_weight 775.74
_space_group_IT_number 14
_symmetry_cell_setting monoclinic
_symmetry_Int_Tables_number 14
_symmetry_space_group_name_Hall '-P 2yn'
_symmetry_space_group_name_H-M 'P 1 21/n 1'
_audit_creation_date 'Thu Jul  4 18:51:50 2002'
_audit_creation_method 'by teXsan'
_cell_angle_alpha 90
_cell_angle_beta 91.463(2)
_cell_angle_gamma 90
_cell_formula_units_Z 4
_cell_length_a 12.5153(4)
_cell_length_b 17.1143(5)
_cell_length_c 20.4006(4)
_cell_measurement_reflns_used 19645
_cell_measurement_temperature 213
_cell_measurement_theta_max 27.4
_cell_measurement_theta_min 1.0
_cell_volume 4368.2(2)
_computing_cell_refinement PROCESS-AUTO
_computing_data_collection PROCESS-AUTO
_computing_data_reduction 'teXsan Ver. 1.11'
_computing_publication_material 'teXsan Ver. 1.11'
_computing_structure_refinement SHELXL97
_computing_structure_solution SIR92
_diffrn_detector_area_resol_mean 10.00
_diffrn_measurement_device_type 'Rigaku RAXIS-IV Imaging Plate'
_diffrn_measurement_method \w
_diffrn_radiation_type 'Mo K\a'
_diffrn_radiation_wavelength 0.7107
_diffrn_reflns_av_R_equivalents 0.000
_diffrn_reflns_limit_h_max 16
_diffrn_reflns_limit_h_min 0
_diffrn_reflns_limit_k_max 21
_diffrn_reflns_limit_k_min 0
_diffrn_reflns_limit_l_max 24
_diffrn_reflns_limit_l_min -23
_diffrn_reflns_number 35302
_diffrn_reflns_theta_max 27.48
_exptl_absorpt_coefficient_mu 0.419
_exptl_absorpt_correction_T_max 0.959
_exptl_absorpt_correction_T_min 0.799
_exptl_absorpt_correction_type multi-scan
_exptl_absorpt_process_details '(Higashi, 1995)'
_exptl_crystal_colour unknown
_exptl_crystal_density_diffrn 1.179
_exptl_crystal_density_method 'not measured'
_exptl_crystal_description unknown
_exptl_crystal_size_max 0.100
_exptl_crystal_size_mid 0.100
_exptl_crystal_size_min 0.100
_refine_diff_density_max 0.67
_refine_diff_density_min -0.53
_refine_ls_extinction_coef 0.0000
_refine_ls_extinction_expression Fc^*^=kFc[1+0.001xFc^2^\l^3^/sin(2\q)]^-1/4^
_refine_ls_extinction_method SHELXL
_refine_ls_goodness_of_fit_ref 0.875
_refine_ls_hydrogen_treatment noref
_refine_ls_number_parameters 458
_refine_ls_number_reflns 5477
_refine_ls_R_factor_gt 0.0593
_refine_ls_shift/su_max -0.0010
_refine_ls_structure_factor_coef Fsqd
_refine_ls_weighting_details 'w = 1/[\s^2^(Fo^2^) + (0.1000P)^2^+0.0000P] where P=(Fo^2^+2Fc^2^)/3'
_refine_ls_weighting_scheme calc
_refine_ls_wR_factor_ref 0.1742
_reflns_number_gt 5477
_reflns_number_total 9276
_reflns_threshold_expression >2.0sigma(I)
_cod_data_source_file b207326a.txt
_cod_data_source_block compound6b
_cod_original_formula_sum 'C39.50 H69 B Cl2 Cr N7 '
_cod_database_code 7012073

loop_
_symmetry_equiv_pos_as_xyz
x,y,z
1/2-x,1/2+y,1/2-z
-x,-y,-z
1/2+x,1/2-y,1/2+z

loop_
_atom_site_label
_atom_site_type_symbol
_atom_site_fract_x
_atom_site_fract_y
_atom_site_fract_z
_atom_site_U_iso_or_equiv
_atom_site_adp_type
_atom_site_occupancy
_atom_site_calc_flag
_atom_site_refinement_flags
_atom_site_disorder_assembly
_atom_site_disorder_group
Cr Cr 0.10699(4) 0.11894(3) 0.17728(2) 0.0278(1) Uani 1.00 d . . .
Cl(1) Cl 0.09913(8) 0.17207(5) 0.07358(4) 0.0461(2) Uani 1.00 d . . .
Cl(2) Cl 0.29013(7) 0.10170(5) 0.17831(4) 0.0425(2) Uani 1.00 d . . .
N(11) N 0.0837(2) 0.0077(2) 0.1408(1) 0.0284(6) Uani 1.00 d . . .
N(12) N 0.0129(2) -0.0405(2) 0.1717(1) 0.0276(6) Uani 1.00 d . . .
N(21) N 0.1017(2) 0.0709(2) 0.2733(1) 0.0278(6) Uani 1.00 d . . .
N(22) N 0.0237(2) 0.0157(2) 0.2849(1) 0.0298(6) Uani 1.00 d . . .
N(31) N -0.0612(2) 0.1292(2) 0.1831(1) 0.0293(6) Uani 1.00 d . . .
N(32) N -0.1160(2) 0.0643(2) 0.2054(1) 0.0303(6) Uani 1.00 d . . .
N(41) N 0.1307(2) 0.2333(2) 0.2157(1) 0.0350(6) Uani 1.00 d . . .
C(11) C 0.2064(3) -0.0042(2) 0.0439(2) 0.0381(8) Uani 1.00 d . . .
C(12) C 0.1539(4) -0.0045(3) -0.0249(2) 0.061(1) Uani 1.00 d . . .
C(13) C 0.3088(3) -0.0530(3) 0.0461(2) 0.064(1) Uani 1.00 d . . .
C(14) C 0.1277(3) -0.0353(2) 0.0926(1) 0.0312(7) Uani 1.00 d . . .
C(15) C 0.0850(3) -0.1100(2) 0.0935(2) 0.0367(8) Uani 1.00 d . . .
C(16) C 0.0124(3) -0.1126(2) 0.1434(2) 0.0323(7) Uani 1.00 d . . .
C(17) C -0.0531(3) -0.1796(2) 0.1667(2) 0.0389(8) Uani 1.00 d . . .
C(18) C -0.0690(3) -0.2395(2) 0.1119(2) 0.053(1) Uani 1.00 d . . .
C(19) C -0.0006(4) -0.2179(2) 0.2265(2) 0.059(1) Uani 1.00 d . . .
C(21) C 0.2530(3) 0.1318(2) 0.3407(2) 0.0387(8) Uani 1.00 d . . .
C(22) C 0.2387(3) 0.1831(3) 0.4013(2) 0.056(1) Uani 1.00 d . . .
C(23) C 0.3548(3) 0.0822(3) 0.3480(2) 0.054(1) Uani 1.00 d . . .
C(24) C 0.1581(3) 0.0789(2) 0.3302(1) 0.0331(8) Uani 1.00 d . . .
C(25) C 0.1155(3) 0.0300(2) 0.3773(2) 0.0408(9) Uani 1.00 d . . .
C(26) C 0.0313(3) -0.0095(2) 0.3475(2) 0.0352(8) Uani 1.00 d . . .
C(27) C -0.0439(3) -0.0677(2) 0.3766(2) 0.0466(10) Uani 1.00 d . . .
C(28) C -0.1374(4) -0.0274(3) 0.4074(2) 0.078(2) Uani 1.00 d . . .
C(29) C 0.0131(5) -0.1180(4) 0.4282(3) 0.105(2) Uani 1.00 d . . .
C(31) C -0.1131(3) 0.2629(2) 0.1400(2) 0.0420(8) Uani 1.00 d . . .
C(32) C -0.1598(4) 0.3261(2) 0.1823(2) 0.059(1) Uani 1.00 d . . .
C(33) C -0.1584(4) 0.2684(3) 0.0694(2) 0.061(1) Uani 1.00 d . . .
C(34) C -0.1357(3) 0.1828(2) 0.1672(2) 0.0365(8) Uani 1.00 d . . .
C(35) C -0.2367(3) 0.1531(2) 0.1799(2) 0.0469(9) Uani 1.00 d . . .
C(36) C -0.2226(3) 0.0782(2) 0.2040(2) 0.0373(8) Uani 1.00 d . . .
C(37) C -0.3043(3) 0.0191(2) 0.2247(2) 0.0472(9) Uani 1.00 d . . .
C(38) C -0.3907(5) 0.0550(3) 0.2623(3) 0.104(2) Uani 1.00 d . . .
C(39) C -0.3457(6) -0.0274(4) 0.1695(3) 0.127(3) Uani 1.00 d . . .
C(41) C 0.0804(3) 0.2583(2) 0.2686(2) 0.0421(8) Uani 1.00 d . . .
C(42) C 0.0991(4) 0.3319(3) 0.2967(2) 0.056(1) Uani 1.00 d . . .
C(43) C 0.1719(4) 0.3813(3) 0.2675(2) 0.061(1) Uani 1.00 d . . .
C(44) C 0.2223(4) 0.3568(2) 0.2130(2) 0.056(1) Uani 1.00 d . . .
C(45) C 0.2004(3) 0.2825(2) 0.1888(2) 0.0468(9) Uani 1.00 d . . .
C(51) C -0.1356(6) 0.1887(5) 0.3809(4) 0.150(3) Uani 1.00 d . . .
C(52) C -0.1355(9) 0.2616(7) 0.4189(7) 0.199(5) Uani 1.00 d . . .
C(53) C -0.0636(7) 0.2809(5) 0.4551(7) 0.152(4) Uani 1.00 d . . .
C(54) C -0.0765(10) 0.343(1) 0.4880(8) 0.223(7) Uani 1.00 d . . .
C(55) C -0.0163(9) 0.3446(5) 0.5503(6) 0.195(6) Uani 1.00 d . . .
C(61) C -0.3585(7) 0.1023(6) 0.5127(4) 0.14865(4) Uiso 1.00 d . . .
C(63) C -0.5000 0.0000 0.5000 0.07166(2) Uiso 1.00 d S . .
C(621) C -0.545(1) -0.0748(8) 0.4774(6) 0.09640(4) Uiso 0.50 d P . .
C(622) C -0.417(1) 0.0282(8) 0.4848(6) 0.09478(4) Uiso 0.50 d P . .
B(1) B -0.0537(3) -0.0087(2) 0.2284(2) 0.0298(8) Uani 1.00 d . . .
H(1) H -0.1051 -0.0531 0.2448 0.0211 Uiso 1.00 calc . . .
H(2) H 0.2265 0.0501 0.0553 0.0472 Uiso 1.00 calc . . .
H(3) H 0.0910 0.0277 -0.0251 0.0609 Uiso 1.00 calc . . .
H(4) H 0.1345 -0.0569 -0.0367 0.0609 Uiso 1.00 calc . . .
H(5) H 0.2033 0.0157 -0.0559 0.0609 Uiso 1.00 calc . . .
H(6) H 0.2913 -0.1070 0.0390 0.0645 Uiso 1.00 calc . . .
H(7) H 0.3440 -0.0471 0.0882 0.0645 Uiso 1.00 calc . . .
H(8) H 0.3554 -0.0355 0.0124 0.0645 Uiso 1.00 calc . . .
H(9) H 0.1039 -0.1525 0.0650 0.0423 Uiso 1.00 calc . . .
H(10) H -0.1239 -0.1604 0.1780 0.0492 Uiso 1.00 calc . . .
H(11) H -0.1031 -0.2150 0.0746 0.0530 Uiso 1.00 calc . . .
H(12) H -0.1130 -0.2815 0.1269 0.0530 Uiso 1.00 calc . . .
H(13) H -0.0008 -0.2598 0.0997 0.0530 Uiso 1.00 calc . . .
H(14) H -0.0462 -0.2585 0.2423 0.0594 Uiso 1.00 calc . . .
H(15) H 0.0108 -0.1794 0.2602 0.0594 Uiso 1.00 calc . . .
H(16) H 0.0668 -0.2399 0.2147 0.0594 Uiso 1.00 calc . . .
H(17) H 0.2617 0.1642 0.3035 0.0519 Uiso 1.00 calc . . .
H(18) H 0.1702 0.2083 0.3985 0.0561 Uiso 1.00 calc . . .
H(19) H 0.2941 0.2219 0.4033 0.0561 Uiso 1.00 calc . . .
H(20) H 0.2429 0.1512 0.4400 0.0561 Uiso 1.00 calc . . .
H(21) H 0.4158 0.1159 0.3525 0.0539 Uiso 1.00 calc . . .
H(22) H 0.3618 0.0499 0.3099 0.0539 Uiso 1.00 calc . . .
H(23) H 0.3503 0.0498 0.3862 0.0539 Uiso 1.00 calc . . .
H(24) H 0.1402 0.0237 0.4213 0.0478 Uiso 1.00 calc . . .
H(25) H -0.1849 -0.0657 0.4247 0.0970 Uiso 1.00 calc . . .
H(26) H -0.1749 0.0033 0.3747 0.0970 Uiso 1.00 calc . . .
H(27) H -0.1120 0.0062 0.4420 0.0970 Uiso 1.00 calc . . .
H(28) H -0.0720 -0.1010 0.3410 0.0576 Uiso 1.00 calc . . .
H(29) H -0.0383 -0.1501 0.4498 0.1189 Uiso 1.00 calc . . .
H(30) H 0.0647 -0.1505 0.4076 0.1189 Uiso 1.00 calc . . .
H(31) H 0.0485 -0.0848 0.4600 0.1189 Uiso 1.00 calc . . .
H(32) H -0.0340 0.2712 0.1382 0.0539 Uiso 1.00 calc . . .
H(33) H -0.1290 0.3227 0.2258 0.0589 Uiso 1.00 calc . . .
H(34) H -0.2358 0.3193 0.1840 0.0589 Uiso 1.00 calc . . .
H(35) H -0.1442 0.3763 0.1639 0.0589 Uiso 1.00 calc . . .
H(36) H -0.1276 0.2280 0.0432 0.0609 Uiso 1.00 calc . . .
H(37) H -0.1411 0.3185 0.0513 0.0609 Uiso 1.00 calc . . .
H(38) H -0.2346 0.2621 0.0695 0.0609 Uiso 1.00 calc . . .
H(39) H -0.3053 0.1807 0.1741 0.0548 Uiso 1.00 calc . . .
H(40) H -0.2673 -0.0185 0.2546 0.0588 Uiso 1.00 calc . . .
H(41) H -0.4269 0.0935 0.2358 0.1043 Uiso 1.00 calc . . .
H(42) H -0.3608 0.0794 0.3010 0.1043 Uiso 1.00 calc . . .
H(43) H -0.4406 0.0154 0.2747 0.1043 Uiso 1.00 calc . . .
H(44) H -0.3847 0.0058 0.1395 0.1270 Uiso 1.00 calc . . .
H(45) H -0.3924 -0.0673 0.1854 0.1270 Uiso 1.00 calc . . .
H(46) H -0.2873 -0.0513 0.1475 0.1270 Uiso 1.00 calc . . .
H(47) H 0.0282 0.2247 0.2892 0.0552 Uiso 1.00 calc . . .
H(48) H 0.0620 0.3478 0.3339 0.0696 Uiso 1.00 calc . . .
H(49) H 0.1838 0.4315 0.2878 0.0727 Uiso 1.00 calc . . .
H(50) H 0.2764 0.3906 0.1922 0.0735 Uiso 1.00 calc . . .
H(51) H 0.2392 0.2640 0.1493 0.0589 Uiso 1.00 calc . . .
H(52) H -0.1722 0.1970 0.3396 0.1500 Uiso 1.00 calc . . .
H(53) H -0.1713 0.1486 0.4048 0.1500 Uiso 1.00 calc . . .
H(54) H -0.0633 0.1731 0.3735 0.1500 Uiso 1.00 calc . . .
H(55) H -0.1375 0.3013 0.3814 0.2623 Uiso 1.00 calc . . .
H(56) H -0.2011 0.2634 0.4374 0.2623 Uiso 1.00 calc . . .
H(57) H -0.0005 0.2906 0.4297 0.1615 Uiso 1.00 calc . . .
H(58) H -0.0476 0.2330 0.4802 0.1615 Uiso 1.00 calc . . .
H(59) H -0.0724 0.3853 0.4710 0.2381 Uiso 1.00 calc . . .
H(60) H -0.1519 0.3339 0.5091 0.2381 Uiso 1.00 calc . . .
H(61) H 0.0586 0.3396 0.5423 0.1952 Uiso 1.00 calc . . .
H(62) H -0.0388 0.3021 0.5775 0.1952 Uiso 1.00 calc . . .
H(63) H -0.0293 0.3932 0.5721 0.1952 Uiso 1.00 calc . . .

loop_
_atom_site_aniso_label
_atom_site_aniso_U_11
_atom_site_aniso_U_22
_atom_site_aniso_U_33
_atom_site_aniso_U_12
_atom_site_aniso_U_13
_atom_site_aniso_U_23
Cr 0.0325(3) 0.0214(3) 0.0294(3) 0.0007(2) -0.0016(2) 0.0004(2)
Cl(1) 0.0620(6) 0.0380(5) 0.0382(4) 0.0065(5) 0.0022(4) 0.0058(4)
Cl(2) 0.0371(5) 0.0433(6) 0.0474(5) -0.0011(4) 0.0032(4) 0.0018(4)
N(11) 0.032(2) 0.024(1) 0.029(1) 0.000(1) -0.002(1) -0.002(1)
N(12) 0.029(1) 0.023(1) 0.031(1) 0.000(1) -0.003(1) -0.002(1)
N(21) 0.030(1) 0.024(1) 0.029(1) -0.005(1) -0.003(1) 0.001(1)
N(22) 0.034(2) 0.027(2) 0.029(1) -0.003(1) 0.002(1) 0.001(1)
N(31) 0.033(2) 0.020(1) 0.035(1) 0.000(1) -0.001(1) -0.003(1)
N(32) 0.030(2) 0.023(1) 0.038(1) 0.001(1) 0.002(1) -0.004(1)
N(41) 0.041(2) 0.024(2) 0.040(1) 0.001(1) -0.005(1) -0.001(1)
C(11) 0.042(2) 0.036(2) 0.037(2) 0.007(2) 0.006(1) 0.002(1)
C(12) 0.079(3) 0.070(3) 0.034(2) 0.002(3) 0.010(2) 0.006(2)
C(13) 0.059(3) 0.062(3) 0.073(3) 0.022(2) 0.022(2) 0.012(2)
C(14) 0.035(2) 0.028(2) 0.031(2) 0.009(2) -0.002(1) -0.001(1)
C(15) 0.047(2) 0.024(2) 0.039(2) 0.006(2) 0.003(1) -0.008(1)
C(16) 0.037(2) 0.024(2) 0.036(2) 0.006(2) -0.007(1) -0.003(1)
C(17) 0.043(2) 0.025(2) 0.049(2) 0.001(2) 0.000(2) -0.004(1)
C(18) 0.060(3) 0.033(2) 0.065(2) -0.010(2) -0.006(2) -0.008(2)
C(19) 0.089(3) 0.035(2) 0.054(2) -0.011(2) 0.000(2) 0.004(2)
C(21) 0.040(2) 0.039(2) 0.037(2) -0.008(2) -0.010(1) 0.002(1)
C(22) 0.058(3) 0.055(3) 0.055(2) -0.016(2) -0.014(2) -0.015(2)
C(23) 0.041(2) 0.058(3) 0.062(2) -0.008(2) -0.012(2) 0.004(2)
C(24) 0.036(2) 0.031(2) 0.032(2) -0.002(2) -0.002(1) -0.002(1)
C(25) 0.050(2) 0.042(2) 0.030(2) -0.006(2) -0.005(1) 0.000(1)
C(26) 0.043(2) 0.031(2) 0.032(2) -0.007(2) 0.004(1) 0.000(1)
C(27) 0.061(3) 0.046(2) 0.032(2) -0.024(2) 0.003(2) 0.000(2)
C(28) 0.077(3) 0.083(4) 0.074(3) -0.030(3) 0.034(3) -0.009(3)
C(29) 0.108(5) 0.085(4) 0.121(5) -0.030(4) -0.008(4) 0.063(4)
C(31) 0.046(2) 0.027(2) 0.053(2) 0.006(2) -0.010(2) 0.001(2)
C(32) 0.072(3) 0.031(2) 0.073(3) 0.011(2) -0.006(2) -0.006(2)
C(33) 0.070(3) 0.049(3) 0.062(2) 0.003(2) -0.018(2) 0.012(2)
C(34) 0.039(2) 0.032(2) 0.038(2) 0.004(2) -0.003(1) -0.008(1)
C(35) 0.035(2) 0.039(2) 0.067(2) 0.012(2) -0.004(2) -0.008(2)
C(36) 0.037(2) 0.033(2) 0.042(2) 0.003(2) 0.004(1) -0.007(1)
C(37) 0.031(2) 0.042(2) 0.069(2) 0.001(2) 0.009(2) -0.003(2)
C(38) 0.097(4) 0.077(4) 0.143(5) -0.015(4) 0.076(4) -0.011(4)
C(39) 0.152(6) 0.146(7) 0.084(4) -0.109(6) 0.016(4) -0.017(4)
C(41) 0.044(2) 0.035(2) 0.047(2) 0.002(2) -0.004(2) -0.006(2)
C(42) 0.066(3) 0.040(2) 0.060(2) 0.004(2) -0.006(2) -0.018(2)
C(43) 0.079(3) 0.033(2) 0.069(3) -0.001(2) -0.020(2) -0.012(2)
C(44) 0.061(3) 0.035(2) 0.073(3) -0.015(2) -0.002(2) 0.001(2)
C(45) 0.052(2) 0.035(2) 0.054(2) -0.007(2) 0.002(2) 0.007(2)
C(51) 0.122(7) 0.124(7) 0.207(9) -0.003(6) 0.071(6) 0.037(7)
C(52) 0.119(8) 0.137(9) 0.34(2) 0.009(8) -0.066(9) -0.04(1)
C(53) 0.068(5) 0.094(6) 0.29(1) 0.012(5) 0.019(6) -0.066(7)
C(54) 0.130(10) 0.27(2) 0.27(2) 0.03(1) -0.043(9) -0.02(1)
C(55) 0.21(1) 0.083(6) 0.30(1) 0.000(7) 0.17(1) -0.014(8)
B(1) 0.033(2) 0.025(2) 0.032(2) -0.003(2) 0.003(1) -0.001(1)

loop_
_atom_type_symbol
_atom_type_description
_atom_type_scat_dispersion_real
_atom_type_scat_dispersion_imag
_atom_type_scat_source
C C 0.003 0.002
;International Tables for Crystallography
(1992, Vol. C, Tables 4.2.6.8 and 6.1.1.4)
;
H H 0.000 0.000
;International Tables for Crystallography
(1992, Vol. C, Table 6.1.1.4)
;
N N 0.006 0.003
;International Tables for Crystallography
(1992, Vol. C, Tables 4.2.6.8 and 6.1.1.4)
;
B B 0.001 0.001
;International Tables for Crystallography
(1992, Vol. C, Tables 4.2.6.8 and 6.1.1.4)
;
Cl Cl 0.148 0.159
;International Tables for Crystallography
(1992, Vol. C, Tables 4.2.6.8 and 6.1.1.4)
;
Cr Cr 0.321 0.624
;International Tables for Crystallography
(1992, Vol. C, Tables 4.2.6.8 and 6.1.1.4)
;

loop_
_geom_angle_atom_site_label_1
_geom_angle_atom_site_label_2
_geom_angle_atom_site_label_3
_geom_angle
_geom_angle_site_symmetry_1
_geom_angle_site_symmetry_2
_geom_angle_site_symmetry_3
_geom_angle_publ_flag
Cl(1) Cr Cl(2) 94.47(4) . . . yes
Cl(1) Cr N(11) 91.74(7) . . . yes
Cl(1) Cr N(21) 175.73(8) . . . yes
Cl(1) Cr N(31) 89.95(7) . . . yes
Cl(1) Cr N(41) 88.73(7) . . . yes
Cl(2) Cr N(11) 90.94(8) . . . yes
Cl(2) Cr N(21) 89.81(7) . . . yes
Cl(2) Cr N(31) 175.49(7) . . . yes
Cl(2) Cr N(41) 89.13(8) . . . yes
N(11) Cr N(21) 88.19(9) . . . yes
N(11) Cr N(31) 88.0(1) . . . yes
N(11) Cr N(41) 179.51(10) . . . yes
N(21) Cr N(31) 85.78(10) . . . yes
N(21) Cr N(41) 91.33(10) . . . yes
N(31) Cr N(41) 91.9(1) . . . yes
Cr N(11) N(12) 118.3(2) . . . yes
Cr N(11) C(14) 135.0(2) . . . yes
N(12) N(11) C(14) 106.5(2) . . . yes
N(11) N(12) C(16) 110.2(2) . . . yes
N(11) N(12) B(1) 119.9(2) . . . yes
C(16) N(12) B(1) 129.9(3) . . . yes
Cr N(21) N(22) 117.4(2) . . . yes
Cr N(21) C(24) 136.4(2) . . . yes
N(22) N(21) C(24) 106.2(2) . . . yes
N(21) N(22) C(26) 110.3(2) . . . yes
N(21) N(22) B(1) 119.3(2) . . . yes
C(26) N(22) B(1) 130.4(3) . . . yes
Cr N(31) N(32) 116.8(2) . . . yes
Cr N(31) C(34) 136.8(2) . . . yes
N(32) N(31) C(34) 106.3(3) . . . yes
N(31) N(32) C(36) 110.3(3) . . . yes
N(31) N(32) B(1) 119.9(3) . . . yes
C(36) N(32) B(1) 129.8(3) . . . yes
Cr N(41) C(41) 122.0(2) . . . yes
Cr N(41) C(45) 120.9(2) . . . yes
C(41) N(41) C(45) 117.1(3) . . . yes
C(12) C(11) C(13) 111.3(3) . . . yes
C(12) C(11) C(14) 109.2(3) . . . yes
C(13) C(11) C(14) 110.3(3) . . . yes
N(11) C(14) C(11) 124.6(3) . . . yes
N(11) C(14) C(15) 109.2(3) . . . yes
C(11) C(14) C(15) 126.2(3) . . . yes
C(14) C(15) C(16) 107.4(3) . . . yes
N(12) C(16) C(15) 106.7(3) . . . yes
N(12) C(16) C(17) 123.8(3) . . . yes
C(15) C(16) C(17) 129.4(3) . . . yes
C(16) C(17) C(18) 110.2(3) . . . yes
C(16) C(17) C(19) 110.9(3) . . . yes
C(18) C(17) C(19) 110.1(3) . . . yes
C(22) C(21) C(23) 110.7(3) . . . yes
C(22) C(21) C(24) 110.6(3) . . . yes
C(23) C(21) C(24) 109.4(3) . . . yes
N(21) C(24) C(21) 125.3(3) . . . yes
N(21) C(24) C(25) 109.4(3) . . . yes
C(21) C(24) C(25) 125.4(3) . . . yes
C(24) C(25) C(26) 107.0(3) . . . yes
N(22) C(26) C(25) 107.1(3) . . . yes
N(22) C(26) C(27) 123.9(3) . . . yes
C(25) C(26) C(27) 129.0(3) . . . yes
C(26) C(27) C(28) 111.3(3) . . . yes
C(26) C(27) C(29) 111.1(4) . . . yes
C(28) C(27) C(29) 109.0(4) . . . yes
C(32) C(31) C(33) 110.6(3) . . . yes
C(32) C(31) C(34) 111.2(3) . . . yes
C(33) C(31) C(34) 109.4(3) . . . yes
N(31) C(34) C(31) 125.1(3) . . . yes
N(31) C(34) C(35) 109.5(3) . . . yes
C(31) C(34) C(35) 125.4(3) . . . yes
C(34) C(35) C(36) 107.2(3) . . . yes
N(32) C(36) C(35) 106.7(3) . . . yes
N(32) C(36) C(37) 123.5(3) . . . yes
C(35) C(36) C(37) 129.8(3) . . . yes
C(36) C(37) C(38) 112.2(4) . . . yes
C(36) C(37) C(39) 112.3(4) . . . yes
C(38) C(37) C(39) 112.1(4) . . . yes
N(41) C(41) C(42) 122.8(3) . . . yes
C(41) C(42) C(43) 118.6(4) . . . yes
C(42) C(43) C(44) 119.0(4) . . . yes
C(43) C(44) C(45) 118.9(4) . . . yes
N(41) C(45) C(44) 123.7(4) . . . yes
C(51) C(52) C(53) 123(1) . . . yes
C(52) C(53) C(54) 117(1) . . . yes
C(53) C(54) C(55) 114(1) . . . yes
C(621) C(61) C(622) 48.9(8) 3_456 . . yes
C(621) C(63) C(621) 180.0 . . 3_456 yes
C(621) C(63) C(622) 126.8(8) . . . yes
C(621) C(63) C(622) 53.2(8) . . 3_456 yes
C(621) C(63) C(622) 53.2(8) 3_456 . . yes
C(621) C(63) C(622) 126.8(8) 3_456 . 3_456 yes
C(622) C(63) C(622) 180.0 . . 3_456 yes
C(61) C(621) C(63) 127(1) 3_456 . . yes
C(61) C(621) C(622) 76(1) 3_456 . 3_456 yes
C(63) C(621) C(622) 51.8(8) . . 3_456 yes
C(61) C(622) C(63) 129(1) . . . yes
C(61) C(622) C(621) 54.9(9) . . 3_456 yes
C(63) C(622) C(621) 75.0(10) . . 3_456 yes
N(12) B(1) N(22) 108.3(3) . . . yes
N(12) B(1) N(32) 109.7(3) . . . yes
N(22) B(1) N(32) 108.2(3) . . . yes

loop_
_geom_bond_atom_site_label_1
_geom_bond_atom_site_label_2
_geom_bond_distance
_geom_bond_site_symmetry_1
_geom_bond_site_symmetry_2
_geom_bond_publ_flag
Cr Cl(1) 2.3025(9) . . yes
Cr Cl(2) 2.310(1) . . yes
Cr N(11) 2.062(3) . . yes
Cr N(21) 2.128(2) . . yes
Cr N(31) 2.119(3) . . yes
Cr N(41) 2.126(3) . . yes
N(11) N(12) 1.376(4) . . yes
N(11) C(14) 1.356(4) . . yes
N(12) C(16) 1.361(4) . . yes
N(12) B(1) 1.541(4) . . yes
N(21) N(22) 1.383(4) . . yes
N(21) C(24) 1.349(4) . . yes
N(22) C(26) 1.349(4) . . yes
N(22) B(1) 1.544(4) . . yes
N(31) N(32) 1.389(4) . . yes
N(31) C(34) 1.341(4) . . yes
N(32) C(36) 1.355(4) . . yes
N(32) B(1) 1.539(4) . . yes
N(41) C(41) 1.334(4) . . yes
N(41) C(45) 1.341(5) . . yes
C(11) C(12) 1.535(5) . . yes
C(11) C(13) 1.530(6) . . yes
C(11) C(14) 1.513(5) . . yes
C(14) C(15) 1.386(5) . . yes
C(15) C(16) 1.383(5) . . yes
C(16) C(17) 1.494(5) . . yes
C(17) C(18) 1.527(5) . . yes
C(17) C(19) 1.520(5) . . yes
C(21) C(22) 1.530(5) . . yes
C(21) C(23) 1.534(5) . . yes
C(21) C(24) 1.505(5) . . yes
C(24) C(25) 1.390(5) . . yes
C(25) C(26) 1.381(5) . . yes
C(26) C(27) 1.503(5) . . yes
C(27) C(28) 1.508(7) . . yes
C(27) C(29) 1.523(7) . . yes
C(31) C(32) 1.509(6) . . yes
C(31) C(33) 1.538(5) . . yes
C(31) C(34) 1.508(5) . . yes
C(34) C(35) 1.393(5) . . yes
C(35) C(36) 1.384(5) . . yes
C(36) C(37) 1.506(5) . . yes
C(37) C(38) 1.477(7) . . yes
C(37) C(39) 1.462(7) . . yes
C(41) C(42) 1.400(6) . . yes
C(42) C(43) 1.388(6) . . yes
C(43) C(44) 1.359(6) . . yes
C(44) C(45) 1.388(6) . . yes
C(51) C(52) 1.47(2) . . yes
C(52) C(53) 1.20(2) . . yes
C(53) C(54) 1.26(2) . . yes
C(54) C(55) 1.46(2) . . yes
C(61) C(621) 1.32(2) . 3_456 yes
C(61) C(622) 1.56(2) . . yes
C(63) C(621) 1.47(1) . . yes
C(63) C(621) 1.47(1) . 3_456 yes
C(63) C(622) 1.19(1) . . yes
C(63) C(622) 1.19(1) . 3_456 yes
C(621) C(622) 1.22(2) . 3_456 yes
